data_1524786
loop_
_publ_author_name
'de Villiers, J.P.R.'

_publ_section_title
;
 The crystal structure of Braunite II and its relation to Bixbyite and
 Braunite
;
_journal_name_full 'American Mineralogist'
_journal_page_first 756
_journal_page_last 765
_journal_volume 65
_journal_year 1980
_chemical_compound_source 'Wessels mine, near Hotazel, South Africa'
_chemical_formula_sum 'Ca Fe2.38 Mn11.62 O24 Si'
_chemical_name_mineral Braunite
_chemical_name_systematic 'Ca Mn11.62 Fe2.38 Si O24'
_space_group_IT_number 142
_symmetry_space_group_name_Hall '-I 4bd 2c'
_symmetry_space_group_name_H-M 'I 41/a c d :2'
_cell_angle_alpha 90
_cell_angle_beta 90
_cell_angle_gamma 90
_cell_formula_units_Z 8
_cell_length_a 9.431
_cell_length_b 9.431
_cell_length_c 37.774
_cell_volume 3359.762
_citation_journal_id_ASTM AMMIAY
_database_code_amcsd 0000788
_exptl_crystal_density_diffrn 4.837
_cod_data_source_file deVilliers_AMMIAY_1980_295.cif
_cod_data_source_block Ca1Fe2.38Mn11.62O24Si1
_cod_original_cell_volume 3359.761
_cod_original_formula_sum 'Ca1 Fe2.38 Mn11.62 O24 Si1'
_cod_database_code 1524786

loop_
_space_group_symop_operation_xyz
x,y,z
-y+1/4,x+3/4,z+1/4
-x+1/2,-y,z+1/2
y+1/4,-x+1/4,z+3/4
x,-y,-z+1/2
y+1/4,x+3/4,-z+3/4
-x+1/2,y,-z
-y+1/4,-x+1/4,-z+1/4
-x,-y,-z
y-1/4,-x-3/4,-z-1/4
x-1/2,y,-z-1/2
-y-1/4,x-1/4,-z-3/4
-x,y,z-1/2
-y-1/4,-x-3/4,z-3/4
x-1/2,-y,z
y-1/4,x-1/4,z-1/4
x+1/2,y+1/2,z+1/2
-y+3/4,x+5/4,z+3/4
-x+1,-y+1/2,z+1
y+3/4,-x+3/4,z+5/4
x+1/2,-y+1/2,-z+1
y+3/4,x+5/4,-z+5/4
-x+1,y+1/2,-z+1/2
-y+3/4,-x+3/4,-z+3/4
-x+1/2,-y+1/2,-z+1/2
y+1/4,-x-1/4,-z+1/4
x,y+1/2,-z
-y+1/4,x+1/4,-z-1/4
-x+1/2,y+1/2,z
-y+1/4,-x-1/4,z-1/4
x,-y+1/2,z+1/2
y+1/4,x+1/4,z+1/4

loop_
_atom_site_label
_atom_site_type_symbol
_atom_site_fract_x
_atom_site_fract_y
_atom_site_fract_z
_atom_site_occupancy
_atom_site_U_iso_or_equiv
Mn1 Mn+3 0 0.25 -0.00918 0.83 0.0
Si1 Si+4 0 0.25 0.375 1 0.0
Fe2 Fe+3 0.2097 0 0.25 0.17 0.0
Mn5 Mn+3 -0.0096 0.0044 0.18772 0.83 0.0
Fe1 Fe+3 0 0.25 -0.00918 0.17 0.0
O4 O-2 0.1178 0.4071 0.0897 1 0.0
Mn3 Mn+3 0.2408 0.4908 0.125 0.83 0.0
O5 O-2 0.1701 0.1121 0.0909 1 0.0
Mn4 Mn+3 0.0312 0.0006 0.0629 0.83 0.0
O2 O-2 0.3314 0.401 0.0311 1 0.0
Ca1 Ca+2 0 0.25 0.125 1 0.0
Fe3 Fe+3 0.2408 0.4908 0.125 0.17 0.0
O6 O-2 0.3874 0.3361 0.1004 1 0.0
O3 O-2 0.3982 0.1227 0.0412 1 0.0
Fe4 Fe+3 0.0312 0.0006 0.0629 0.17 0.0
Fe5 Fe+3 -0.0096 0.0044 0.18772 0.17 0.0
Mn2 Mn+3 0.2097 0 0.25 0.83 0.0
O1 O-2 0.1197 0.1715 0.0256 1 0.0

loop_
_cod_related_entry_id
_cod_related_entry_database
_cod_related_entry_code
1 AMCSD 0000788
